data_4345673
loop_
_publ_author_name
'Zitz, Rainer'
'Hlina, Johann'
'Aghazadeh Meshgi, Mohammad'
'Krenn, Heinz'
'Marschner, Christoph'
'Szilv\'asi, Tibor'
'Baumgartner, Judith'

_publ_section_title
;
 Using Functionalized Silyl Ligands To Suppress Solvent Coordination to
 Silyl Lanthanide(II) Complexes.
;
_journal_name_full 'Inorganic chemistry'
_journal_paper_doi 10.1021/acs.inorgchem.7b00420
_journal_year 2017
_chemical_formula_sum 'C28 H72 O4 Si8 Sm'
_chemical_formula_weight 847.93
_chemical_name_systematic
;
 ?
;
_space_group_IT_number 14
_symmetry_cell_setting monoclinic
_symmetry_space_group_name_Hall '-P 2ybc'
_symmetry_space_group_name_H-M 'P 1 21/c 1'
_atom_sites_solution_hydrogens geom
_atom_sites_solution_primary direct
_atom_sites_solution_secondary difmap
_audit_creation_method SHELXL-97
_cell_angle_alpha 90.00
_cell_angle_beta 103.266(4)
_cell_angle_gamma 90.00
_cell_formula_units_Z 4
_cell_length_a 15.491(4)
_cell_length_b 18.840(5)
_cell_length_c 16.136(4)
_cell_measurement_reflns_used 15361
_cell_measurement_temperature 100(2)
_cell_measurement_theta_max 52.518
_cell_measurement_theta_min 4.314
_cell_volume 4584(2)
_computing_cell_refinement 'Bruker XSCANS'
_computing_data_collection 'Bruker XSCANS'
_computing_data_reduction 'Bruker SHELXTL'
_computing_molecular_graphics 'Bruker SHELXTL'
_computing_publication_material 'Bruker SHELXTL'
_computing_structure_refinement 'SHELXL-97 (Sheldrick, 1997)'
_computing_structure_solution 'SHELXS-97 (Sheldrick, 1990)'
_diffrn_ambient_temperature 100(2)
_diffrn_measured_fraction_theta_full 0.994
_diffrn_measured_fraction_theta_max 0.994
_diffrn_measurement_device_type 'SMART APEX'
_diffrn_measurement_method '\w scans'
_diffrn_radiation_monochromator graphite
_diffrn_radiation_source 'fine-focus sealed tube'
_diffrn_radiation_type MoK\a
_diffrn_radiation_wavelength 0.71073
_diffrn_reflns_av_R_equivalents 0.0436
_diffrn_reflns_av_sigmaI/netI 0.0388
_diffrn_reflns_limit_h_max 19
_diffrn_reflns_limit_h_min -19
_diffrn_reflns_limit_k_max 23
_diffrn_reflns_limit_k_min -23
_diffrn_reflns_limit_l_max 20
_diffrn_reflns_limit_l_min -20
_diffrn_reflns_number 35696
_diffrn_reflns_theta_full 26.35
_diffrn_reflns_theta_max 26.35
_diffrn_reflns_theta_min 1.69
_exptl_absorpt_coefficient_mu 1.516
_exptl_absorpt_correction_T_max 0.8509
_exptl_absorpt_correction_T_min 0.7314
_exptl_absorpt_correction_type multi-scan
_exptl_absorpt_process_details SADABS
_exptl_crystal_colour black
_exptl_crystal_density_diffrn 1.229
_exptl_crystal_density_method 'not measured'
_exptl_crystal_description blocks
_exptl_crystal_F_000 1784
_exptl_crystal_size_max 0.22
_exptl_crystal_size_mid 0.17
_exptl_crystal_size_min 0.11
_platon_squeeze_details
;
;
_refine_diff_density_max 2.627
_refine_diff_density_min -0.892
_refine_diff_density_rms 0.121
_refine_ls_extinction_method none
_refine_ls_goodness_of_fit_ref 1.079
_refine_ls_hydrogen_treatment constr
_refine_ls_matrix_type full
_refine_ls_number_parameters 386
_refine_ls_number_reflns 9288
_refine_ls_number_restraints 0
_refine_ls_restrained_S_all 1.079
_refine_ls_R_factor_all 0.0489
_refine_ls_R_factor_gt 0.0406
_refine_ls_shift/su_max 0.001
_refine_ls_shift/su_mean 0.000
_refine_ls_structure_factor_coef Fsqd
_refine_ls_weighting_details 'calc w=1/[\s^2^(Fo^2^)+(0.0593P)^2^+0.0000P] where P=(Fo^2^+2Fc^2^)/3'
_refine_ls_weighting_scheme calc
_refine_ls_wR_factor_gt 0.0942
_refine_ls_wR_factor_ref 0.0979
_reflns_number_gt 8063
_reflns_number_total 9288
_reflns_threshold_expression >2sigma(I)
_cod_data_source_file ic7b00420_si_002.cif
_cod_data_source_block 10_1222
_cod_original_cell_volume 4583.6(19)
_cod_original_sg_symbol_H-M P2(1)/c
_cod_database_code 4345673

loop_
_symmetry_equiv_pos_as_xyz
'x, y, z'
'-x, y+1/2, -z+1/2'
'-x, -y, -z'
'x, -y-1/2, z-1/2'

loop_
_atom_site_label
_atom_site_type_symbol
_atom_site_fract_x
_atom_site_fract_y
_atom_site_fract_z
_atom_site_U_iso_or_equiv
_atom_site_adp_type
_atom_site_occupancy
_atom_site_symmetry_multiplicity
_atom_site_calc_flag
_atom_site_refinement_flags
C1 C 0.5343(2) 0.6889(2) 0.4342(2) 0.0314(8) Uani 1 1 d .
H1A H 0.5906 0.6818 0.4173 0.047 Uiso 1 1 calc R
H1B H 0.5209 0.6469 0.4647 0.047 Uiso 1 1 calc R
H1C H 0.5391 0.7305 0.4715 0.047 Uiso 1 1 calc R
C2 C 0.4767(3) 0.78581(19) 0.2853(3) 0.0364(9) Uani 1 1 d .
H2A H 0.4849 0.8251 0.3262 0.055 Uiso 1 1 calc R
H2B H 0.4305 0.7983 0.2350 0.055 Uiso 1 1 calc R
H2C H 0.5326 0.7768 0.2683 0.055 Uiso 1 1 calc R
C3 C 0.3409(2) 0.7268(2) 0.3756(2) 0.0368(9) Uani 1 1 d .
H3A H 0.3264 0.6876 0.4098 0.055 Uiso 1 1 calc R
H3B H 0.2910 0.7352 0.3269 0.055 Uiso 1 1 calc R
H3C H 0.3522 0.7698 0.4106 0.055 Uiso 1 1 calc R
C4 C 0.5536(3) 0.5108(2) 0.1401(3) 0.0399(10) Uani 1 1 d .
H4A H 0.6052 0.5129 0.1146 0.060 Uiso 1 1 calc R
H4B H 0.5008 0.4981 0.0963 0.060 Uiso 1 1 calc R
H4C H 0.5637 0.4750 0.1854 0.060 Uiso 1 1 calc R
C5 C 0.6439(2) 0.6239(2) 0.2624(3) 0.0371(9) Uani 1 1 d .
H5A H 0.6504 0.5957 0.3146 0.056 Uiso 1 1 calc R
H5B H 0.6436 0.6745 0.2765 0.056 Uiso 1 1 calc R
H5C H 0.6935 0.6139 0.2359 0.056 Uiso 1 1 calc R
C6 C 0.5271(3) 0.6656(2) 0.0958(3) 0.0422(10) Uani 1 1 d .
H6A H 0.5809 0.6634 0.0737 0.063 Uiso 1 1 calc R
H6B H 0.5201 0.7136 0.1166 0.063 Uiso 1 1 calc R
H6C H 0.4755 0.6537 0.0502 0.063 Uiso 1 1 calc R
C7 C 0.2861(2) 0.73229(18) 0.1160(2) 0.0295(8) Uani 1 1 d .
H7A H 0.2359 0.7384 0.0669 0.044 Uiso 1 1 calc R
H7B H 0.3408 0.7479 0.1007 0.044 Uiso 1 1 calc R
H7C H 0.2762 0.7608 0.1638 0.044 Uiso 1 1 calc R
C8 C 0.2831(2) 0.5858(2) 0.0449(2) 0.0296(8) Uani 1 1 d .
H8A H 0.2690 0.5362 0.0542 0.044 Uiso 1 1 calc R
H8B H 0.3386 0.5881 0.0255 0.044 Uiso 1 1 calc R
H8C H 0.2350 0.6068 0.0016 0.044 Uiso 1 1 calc R
C9 C 0.0807(3) 0.7306(2) 0.1692(3) 0.0385(10) Uani 1 1 d .
H9A H 0.1189 0.7520 0.2200 0.058 Uiso 1 1 calc R
H9B H 0.0185 0.7415 0.1680 0.058 Uiso 1 1 calc R
H9C H 0.0961 0.7499 0.1181 0.058 Uiso 1 1 calc R
C10 C 0.0468(2) 0.5991(2) 0.0616(2) 0.0369(9) Uani 1 1 d .
H10A H 0.0804 0.6181 0.0221 0.055 Uiso 1 1 calc R
H10B H -0.0149 0.6151 0.0445 0.055 Uiso 1 1 calc R
H10C H 0.0486 0.5471 0.0605 0.055 Uiso 1 1 calc R
C11 C -0.0055(3) 0.6082(2) 0.4687(2) 0.0379(9) Uani 1 1 d .
H11A H 0.0481 0.5818 0.4957 0.057 Uiso 1 1 calc R
H11B H -0.0558 0.5754 0.4539 0.057 Uiso 1 1 calc R
H11C H -0.0178 0.6443 0.5082 0.057 Uiso 1 1 calc R
C12 C -0.0940(2) 0.7020(2) 0.3216(3) 0.0381(9) Uani 1 1 d .
H12A H -0.1046 0.7380 0.3619 0.057 Uiso 1 1 calc R
H12B H -0.1438 0.6685 0.3096 0.057 Uiso 1 1 calc R
H12C H -0.0887 0.7251 0.2685 0.057 Uiso 1 1 calc R
C13 C 0.0974(3) 0.7237(2) 0.4051(2) 0.0343(9) Uani 1 1 d .
H13A H 0.1000 0.7547 0.3570 0.052 Uiso 1 1 calc R
H13B H 0.1555 0.7016 0.4266 0.052 Uiso 1 1 calc R
H13C H 0.0814 0.7517 0.4505 0.052 Uiso 1 1 calc R
C14 C -0.1571(2) 0.5519(2) 0.1365(2) 0.0331(9) Uani 1 1 d .
H14A H -0.1335 0.5565 0.0853 0.050 Uiso 1 1 calc R
H14B H -0.1696 0.5991 0.1563 0.050 Uiso 1 1 calc R
H14C H -0.2120 0.5240 0.1230 0.050 Uiso 1 1 calc R
C15 C -0.1336(3) 0.4813(2) 0.3071(3) 0.0390(10) Uani 1 1 d .
H15A H -0.1534 0.5246 0.3308 0.058 Uiso 1 1 calc R
H15B H -0.0938 0.4547 0.3526 0.058 Uiso 1 1 calc R
H15C H -0.1851 0.4518 0.2820 0.058 Uiso 1 1 calc R
C16 C -0.0466(3) 0.4190(2) 0.1755(3) 0.0390(10) Uani 1 1 d .
H16A H -0.1018 0.3932 0.1521 0.058 Uiso 1 1 calc R
H16B H -0.0085 0.3902 0.2198 0.058 Uiso 1 1 calc R
H16C H -0.0158 0.4284 0.1299 0.058 Uiso 1 1 calc R
C17 C 0.3157(2) 0.3775(2) 0.0745(2) 0.0302(8) Uani 1 1 d .
H17A H 0.3074 0.4113 0.0263 0.036 Uiso 1 1 calc R
H17B H 0.3597 0.3411 0.0679 0.036 Uiso 1 1 calc R
C18 C 0.3435(2) 0.4156(2) 0.1597(2) 0.0296(8) Uani 1 1 d .
H18A H 0.3784 0.3836 0.2035 0.036 Uiso 1 1 calc R
H18B H 0.3799 0.4579 0.1546 0.036 Uiso 1 1 calc R
C19 C 0.2285(2) 0.3440(2) 0.0812(2) 0.0345(9) Uani 1 1 d .
H19A H 0.1907 0.3337 0.0242 0.041 Uiso 1 1 calc R
H19B H 0.2385 0.2995 0.1148 0.041 Uiso 1 1 calc R
C20 C 0.1873(2) 0.4007(2) 0.1265(2) 0.0320(8) Uani 1 1 d .
H20A H 0.1523 0.4345 0.0851 0.038 Uiso 1 1 calc R
H20B H 0.1480 0.3791 0.1600 0.038 Uiso 1 1 calc R
C21 C 0.2884(3) 0.32839(19) 0.3499(2) 0.0350(9) Uani 1 1 d .
H21A H 0.3539 0.3248 0.3646 0.042 Uiso 1 1 calc R
H21B H 0.2671 0.3204 0.2879 0.042 Uiso 1 1 calc R
C22 C 0.2490(2) 0.27424(19) 0.3985(2) 0.0326(9) Uani 1 1 d .
H22A H 0.2918 0.2599 0.4514 0.039 Uiso 1 1 calc R
H22B H 0.2293 0.2316 0.3635 0.039 Uiso 1 1 calc R
C23 C 0.1709(3) 0.3138(2) 0.4182(3) 0.0467(11) Uani 1 1 d .
H23A H 0.1187 0.3118 0.3697 0.056 Uiso 1 1 calc R
H23B H 0.1546 0.2943 0.4695 0.056 Uiso 1 1 calc R
C24 C 0.2055(3) 0.3875(2) 0.4331(3) 0.0411(10) Uani 1 1 d .
H24A H 0.1562 0.4222 0.4228 0.049 Uiso 1 1 calc R
H24B H 0.2406 0.3932 0.4923 0.049 Uiso 1 1 calc R
C25 C 0.3959(2) 0.5266(2) 0.5048(2) 0.0318(9) Uani 1 1 d .
H25A H 0.4362 0.5401 0.4678 0.038 Uiso 1 1 calc R
H25B H 0.4016 0.4749 0.5161 0.038 Uiso 1 1 calc R
C26 C 0.4177(2) 0.5680(2) 0.5871(2) 0.0382(10) Uani 1 1 d .
H26A H 0.4357 0.6172 0.5778 0.046 Uiso 1 1 calc R
H26B H 0.4653 0.5447 0.6299 0.046 Uiso 1 1 calc R
C27 C 0.3292(2) 0.5661(2) 0.6137(2) 0.0315(8) Uani 1 1 d .
H27A H 0.3221 0.5211 0.6431 0.038 Uiso 1 1 calc R
H27B H 0.3240 0.6064 0.6516 0.038 Uiso 1 1 calc R
C28 C 0.2623(3) 0.5718(2) 0.5301(2) 0.0370(9) Uani 1 1 d .
H28A H 0.2090 0.5433 0.5315 0.044 Uiso 1 1 calc R
H28B H 0.2442 0.6218 0.5182 0.044 Uiso 1 1 calc R
O1 O 0.20753(14) 0.61638(11) 0.18810(13) 0.0196(5) Uani 1 1 d .
O2 O 0.26171(15) 0.43630(13) 0.18206(14) 0.0251(5) Uani 1 1 d .
O4 O 0.26089(19) 0.39740(13) 0.37270(17) 0.0376(7) Uani 1 1 d .
O5 O 0.30521(15) 0.54488(13) 0.46501(14) 0.0271(5) Uani 1 1 d .
Si1 Si 0.41837(6) 0.60020(5) 0.25431(6) 0.0201(2) Uani 1 1 d .
Si2 Si 0.44264(6) 0.70357(5) 0.33616(6) 0.0242(2) Uani 1 1 d .
Si3 Si 0.53635(6) 0.60002(5) 0.18612(6) 0.0271(2) Uani 1 1 d .
Si4 Si 0.29623(6) 0.63651(5) 0.14747(6) 0.0201(2) Uani 1 1 d .
Si5 Si 0.05732(6) 0.56777(5) 0.28287(6) 0.0202(2) Uani 1 1 d .
Si6 Si 0.09719(6) 0.63132(5) 0.17239(6) 0.0214(2) Uani 1 1 d .
Si7 Si 0.01185(6) 0.65270(5) 0.36902(6) 0.0246(2) Uani 1 1 d .
Si8 Si -0.07288(6) 0.50559(5) 0.22264(6) 0.0233(2) Uani 1 1 d .
Sm1 Sm 0.256377(10) 0.521071(9) 0.304971(10) 0.01783(7) Uani 1 1 d .

loop_
_atom_site_aniso_label
_atom_site_aniso_U_11
_atom_site_aniso_U_22
_atom_site_aniso_U_33
_atom_site_aniso_U_23
_atom_site_aniso_U_13
_atom_site_aniso_U_12
C1 0.0298(19) 0.031(2) 0.0278(19) -0.0042(16) -0.0055(15) -0.0015(16)
C2 0.032(2) 0.0262(19) 0.044(2) 0.0014(17) -0.0058(18) -0.0086(16)
C3 0.031(2) 0.042(2) 0.035(2) -0.0081(18) 0.0023(17) -0.0017(18)
C4 0.035(2) 0.047(2) 0.044(2) -0.006(2) 0.0200(19) -0.0008(19)
C5 0.0201(18) 0.047(2) 0.043(2) 0.0002(19) 0.0047(17) -0.0025(17)
C6 0.036(2) 0.053(3) 0.040(2) 0.012(2) 0.0127(19) -0.007(2)
C7 0.0244(18) 0.0298(19) 0.031(2) 0.0095(16) -0.0002(15) -0.0034(15)
C8 0.0261(18) 0.041(2) 0.0202(17) 0.0005(16) 0.0024(14) -0.0042(17)
C9 0.039(2) 0.032(2) 0.047(2) 0.0150(18) 0.0148(19) 0.0127(18)
C10 0.0252(19) 0.061(3) 0.0212(19) 0.0021(18) -0.0018(15) -0.0061(18)
C11 0.042(2) 0.046(2) 0.028(2) -0.0022(18) 0.0127(17) 0.009(2)
C12 0.027(2) 0.044(2) 0.041(2) -0.0067(19) 0.0027(17) 0.0089(18)
C13 0.035(2) 0.034(2) 0.030(2) -0.0090(17) -0.0015(16) 0.0008(17)
C14 0.0204(18) 0.045(2) 0.030(2) 0.0002(18) -0.0035(15) -0.0009(17)
C15 0.031(2) 0.055(3) 0.030(2) 0.0030(19) 0.0068(17) -0.0135(19)
C16 0.039(2) 0.037(2) 0.037(2) -0.0081(18) 0.0001(18) -0.0031(18)
C17 0.0289(19) 0.033(2) 0.0291(19) -0.0032(16) 0.0067(15) 0.0045(16)
C18 0.0194(17) 0.039(2) 0.031(2) -0.0111(17) 0.0074(15) 0.0024(16)
C19 0.032(2) 0.034(2) 0.034(2) -0.0055(17) 0.0010(16) -0.0063(17)
C20 0.0221(18) 0.036(2) 0.034(2) -0.0061(17) -0.0012(15) -0.0025(16)
C21 0.048(2) 0.0235(19) 0.033(2) 0.0051(16) 0.0090(18) 0.0075(17)
C22 0.031(2) 0.0241(18) 0.038(2) 0.0001(16) -0.0008(17) -0.0004(16)
C23 0.032(2) 0.040(2) 0.068(3) 0.011(2) 0.011(2) -0.0013(19)
C24 0.049(3) 0.035(2) 0.045(2) 0.0089(19) 0.024(2) 0.006(2)
C25 0.0215(18) 0.044(2) 0.0258(19) 0.0040(16) -0.0023(15) 0.0079(16)
C26 0.0241(19) 0.057(3) 0.030(2) -0.0029(19) 0.0000(16) -0.0008(19)
C27 0.035(2) 0.035(2) 0.0238(19) -0.0007(16) 0.0055(16) -0.0005(17)
C28 0.028(2) 0.053(3) 0.028(2) -0.0031(18) 0.0042(16) 0.0079(19)
O1 0.0159(11) 0.0224(12) 0.0186(11) 0.0039(9) -0.0002(9) -0.0003(9)
O2 0.0197(12) 0.0279(13) 0.0268(13) -0.0053(10) 0.0032(10) 0.0008(10)
O4 0.0534(18) 0.0266(14) 0.0382(16) 0.0053(12) 0.0215(14) 0.0037(13)
O5 0.0206(12) 0.0379(14) 0.0204(12) 0.0010(11) -0.0004(10) 0.0064(11)
Si1 0.0150(4) 0.0236(5) 0.0194(5) 0.0010(4) -0.0006(3) -0.0028(4)
Si2 0.0204(5) 0.0250(5) 0.0239(5) -0.0019(4) -0.0016(4) -0.0027(4)
Si3 0.0198(5) 0.0327(5) 0.0287(5) 0.0022(4) 0.0055(4) -0.0030(4)
Si4 0.0170(4) 0.0243(5) 0.0173(4) 0.0024(4) 0.0005(3) -0.0033(4)
Si5 0.0146(4) 0.0262(5) 0.0188(5) -0.0005(4) 0.0016(3) 0.0017(4)
Si6 0.0157(4) 0.0271(5) 0.0192(5) 0.0028(4) -0.0007(3) 0.0020(4)
Si7 0.0205(5) 0.0303(5) 0.0206(5) -0.0029(4) -0.0001(4) 0.0049(4)
Si8 0.0184(5) 0.0299(5) 0.0205(5) -0.0009(4) 0.0022(4) -0.0021(4)
Sm1 0.01534(10) 0.01945(10) 0.01778(10) 0.00193(6) 0.00193(7) 0.00104(6)

loop_
_atom_type_symbol
_atom_type_description
_atom_type_scat_dispersion_real
_atom_type_scat_dispersion_imag
_atom_type_scat_source
C C 0.0033 0.0016 'International Tables Vol C Tables 4.2.6.8 and 6.1.1.4'
H H 0.0000 0.0000 'International Tables Vol C Tables 4.2.6.8 and 6.1.1.4'
O O 0.0106 0.0060 'International Tables Vol C Tables 4.2.6.8 and 6.1.1.4'
Si Si 0.0817 0.0704 'International Tables Vol C Tables 4.2.6.8 and 6.1.1.4'
Sm Sm -0.1638 3.4418 'International Tables Vol C Tables 4.2.6.8 and 6.1.1.4'

loop_
_geom_angle_atom_site_label_1
_geom_angle_atom_site_label_2
_geom_angle_atom_site_label_3
_geom_angle
C19 C17 C18 101.7(3)
O2 C18 C17 105.7(3)
C20 C19 C17 102.8(3)
O2 C20 C19 105.1(3)
O4 C21 C22 107.5(3)
C21 C22 C23 102.4(3)
C24 C23 C22 102.6(3)
O4 C24 C23 104.9(3)
O5 C25 C26 105.4(3)
C25 C26 C27 101.6(3)
C28 C27 C26 102.9(3)
O5 C28 C27 106.7(3)
Si6 O1 Si4 141.71(14)
Si6 O1 Sm1 109.92(10)
Si4 O1 Sm1 108.03(10)
C18 O2 C20 109.8(2)
C18 O2 Sm1 123.09(19)
C20 O2 Sm1 127.13(19)
C21 O4 C24 108.1(3)
C21 O4 Sm1 133.6(2)
C24 O4 Sm1 116.1(2)
C25 O5 C28 108.7(3)
C25 O5 Sm1 116.0(2)
C28 O5 Sm1 135.30(19)
Si2 Si1 Si3 103.04(5)
Si2 Si1 Si4 99.80(5)
Si3 Si1 Si4 103.87(5)
Si2 Si1 Sm1 106.23(4)
Si3 Si1 Sm1 150.13(5)
Si4 Si1 Sm1 77.01(4)
C3 Si2 C2 107.22(19)
C3 Si2 C1 106.17(17)
C2 Si2 C1 104.63(17)
C3 Si2 Si1 110.29(13)
C2 Si2 Si1 117.68(14)
C1 Si2 Si1 110.15(12)
C4 Si3 C5 106.69(19)
C4 Si3 C6 105.8(2)
C5 Si3 C6 104.29(18)
C4 Si3 Si1 112.59(13)
C5 Si3 Si1 111.16(13)
C6 Si3 Si1 115.62(14)
O1 Si4 C7 107.19(14)
O1 Si4 C8 107.05(14)
C7 Si4 C8 105.38(17)
O1 Si4 Si1 103.81(9)
C7 Si4 Si1 118.89(12)
C8 Si4 Si1 113.81(12)
Si7 Si5 Si8 103.97(5)
Si7 Si5 Si6 105.73(5)
Si8 Si5 Si6 106.97(5)
Si7 Si5 Sm1 123.12(4)
Si8 Si5 Sm1 129.44(5)
Si6 Si5 Sm1 78.86(3)
O1 Si6 C10 105.87(15)
O1 Si6 C9 107.13(15)
C10 Si6 C9 105.71(19)
O1 Si6 Si5 103.55(8)
C10 Si6 Si5 115.69(13)
C9 Si6 Si5 117.97(13)
C13 Si7 C11 106.29(18)
C13 Si7 C12 105.14(18)
C11 Si7 C12 106.49(18)
C13 Si7 Si5 112.63(13)
C11 Si7 Si5 108.96(13)
C12 Si7 Si5 116.69(13)
C15 Si8 C16 105.79(19)
C15 Si8 C14 105.69(18)
C16 Si8 C14 106.23(18)
C15 Si8 Si5 110.31(13)
C16 Si8 Si5 110.81(13)
C14 Si8 Si5 117.28(13)
O5 Sm1 O2 146.71(8)
O5 Sm1 O4 75.91(8)
O2 Sm1 O4 76.19(8)
O5 Sm1 O1 125.67(7)
O2 Sm1 O1 85.67(8)
O4 Sm1 O1 156.14(8)
O5 Sm1 Si5 96.92(5)
O2 Sm1 Si5 106.94(5)
O4 Sm1 Si5 103.42(7)
O1 Sm1 Si5 66.95(5)
O5 Sm1 Si1 96.27(6)
O2 Sm1 Si1 85.75(6)
O4 Sm1 Si1 126.04(6)
O1 Sm1 Si1 66.66(5)
Si5 Sm1 Si1 130.52(3)

loop_
_geom_bond_atom_site_label_1
_geom_bond_atom_site_label_2
_geom_bond_distance
C1 Si2 1.888(4)
C2 Si2 1.884(4)
C3 Si2 1.882(4)
C4 Si3 1.881(4)
C5 Si3 1.885(4)
C6 Si3 1.890(4)
C7 Si4 1.872(4)
C8 Si4 1.881(4)
C9 Si6 1.887(4)
C10 Si6 1.880(4)
C11 Si7 1.887(4)
C12 Si7 1.888(4)
C13 Si7 1.879(4)
C14 Si8 1.888(4)
C15 Si8 1.882(4)
C16 Si8 1.885(4)
C17 C19 1.518(5)
C17 C18 1.523(5)
C18 O2 1.448(4)
C19 C20 1.516(5)
C20 O2 1.451(4)
C21 O4 1.442(4)
C21 C22 1.500(5)
C22 C23 1.515(5)
C23 C24 1.488(6)
C24 O4 1.451(4)
C25 O5 1.446(4)
C25 C26 1.509(5)
C26 C27 1.529(5)
C27 C28 1.505(5)
C28 O5 1.457(4)
O1 Si6 1.693(2)
O1 Si4 1.696(2)
O1 Sm1 2.588(2)
O2 Sm1 2.562(2)
O4 Sm1 2.568(3)
O5 Sm1 2.558(2)
Si1 Si2 2.3347(14)
Si1 Si3 2.3396(14)
Si1 Si4 2.3501(13)
Si1 Sm1 3.1827(10)
Si5 Si7 2.3320(13)
Si5 Si8 2.3420(14)
Si5 Si6 2.3448(13)
Si5 Sm1 3.1472(11)

loop_
_geom_torsion_atom_site_label_1
_geom_torsion_atom_site_label_2
_geom_torsion_atom_site_label_3
_geom_torsion_atom_site_label_4
_geom_torsion
C19 C17 C18 O2 -31.4(4)
C18 C17 C19 C20 38.3(4)
C17 C19 C20 O2 -31.9(4)
O4 C21 C22 C23 22.8(4)
C21 C22 C23 C24 -35.9(4)
C22 C23 C24 O4 36.5(4)
O5 C25 C26 C27 35.8(4)
C25 C26 C27 C28 -36.7(4)
C26 C27 C28 O5 25.0(4)
C17 C18 O2 C20 12.1(4)
C17 C18 O2 Sm1 -169.3(2)
C19 C20 O2 C18 12.4(4)
C19 C20 O2 Sm1 -166.1(2)
C22 C21 O4 C24 -0.5(4)
C22 C21 O4 Sm1 -162.5(2)
C23 C24 O4 C21 -22.8(4)
C23 C24 O4 Sm1 142.8(3)
C26 C25 O5 C28 -21.1(4)
C26 C25 O5 Sm1 160.4(2)
C27 C28 O5 C25 -2.8(4)
C27 C28 O5 Sm1 175.2(2)
Si3 Si1 Si2 C3 165.94(14)
Si4 Si1 Si2 C3 59.10(14)
Sm1 Si1 Si2 C3 -20.11(14)
Si3 Si1 Si2 C2 42.56(15)
Si4 Si1 Si2 C2 -64.28(15)
Sm1 Si1 Si2 C2 -143.49(14)
Si3 Si1 Si2 C1 -77.20(14)
Si4 Si1 Si2 C1 175.96(14)
Sm1 Si1 Si2 C1 96.76(14)
Si2 Si1 Si3 C4 163.62(16)
Si4 Si1 Si3 C4 -92.67(16)
Sm1 Si1 Si3 C4 -4.67(19)
Si2 Si1 Si3 C5 43.98(15)
Si4 Si1 Si3 C5 147.70(15)
Sm1 Si1 Si3 C5 -124.30(16)
Si2 Si1 Si3 C6 -74.65(16)
Si4 Si1 Si3 C6 29.06(16)
Sm1 Si1 Si3 C6 117.06(17)
Si6 O1 Si4 C7 40.2(3)
Sm1 O1 Si4 C7 -147.68(13)
Si6 O1 Si4 C8 -72.4(3)
Sm1 O1 Si4 C8 99.66(15)
Si6 O1 Si4 Si1 166.9(2)
Sm1 O1 Si4 Si1 -21.03(10)
Si2 Si1 Si4 O1 -88.01(9)
Si3 Si1 Si4 O1 165.82(9)
Sm1 Si1 Si4 O1 16.54(8)
Si2 Si1 Si4 C7 30.89(15)
Si3 Si1 Si4 C7 -75.27(15)
Sm1 Si1 Si4 C7 135.45(14)
Si2 Si1 Si4 C8 155.98(13)
Si3 Si1 Si4 C8 49.81(14)
Sm1 Si1 Si4 C8 -99.47(13)
Si4 O1 Si6 C10 58.3(3)
Sm1 O1 Si6 C10 -113.70(16)
Si4 O1 Si6 C9 -54.2(3)
Sm1 O1 Si6 C9 133.82(15)
Si4 O1 Si6 Si5 -179.6(2)
Sm1 O1 Si6 Si5 8.44(11)
Si7 Si5 Si6 O1 114.90(9)
Si8 Si5 Si6 O1 -134.73(9)
Sm1 Si5 Si6 O1 -6.64(8)
Si7 Si5 Si6 C10 -129.76(15)
Si8 Si5 Si6 C10 -19.38(16)
Sm1 Si5 Si6 C10 108.70(15)
Si7 Si5 Si6 C9 -3.20(16)
Si8 Si5 Si6 C9 107.18(16)
Sm1 Si5 Si6 C9 -124.74(16)
Si8 Si5 Si7 C13 -166.48(14)
Si6 Si5 Si7 C13 -53.99(14)
Sm1 Si5 Si7 C13 32.81(15)
Si8 Si5 Si7 C11 75.84(14)
Si6 Si5 Si7 C11 -171.67(14)
Sm1 Si5 Si7 C11 -84.88(15)
Si8 Si5 Si7 C12 -44.73(16)
Si6 Si5 Si7 C12 67.76(16)
Sm1 Si5 Si7 C12 154.56(15)
Si7 Si5 Si8 C15 -47.24(15)
Si6 Si5 Si8 C15 -158.83(15)
Sm1 Si5 Si8 C15 111.77(15)
Si7 Si5 Si8 C16 -164.04(15)
Si6 Si5 Si8 C16 84.36(15)
Sm1 Si5 Si8 C16 -5.03(16)
Si7 Si5 Si8 C14 73.78(15)
Si6 Si5 Si8 C14 -37.81(15)
Sm1 Si5 Si8 C14 -127.21(14)
C25 O5 Sm1 O2 41.0(3)
C28 O5 Sm1 O2 -136.9(3)
C25 O5 Sm1 O4 74.9(2)
C28 O5 Sm1 O4 -103.1(3)
C25 O5 Sm1 O1 -116.4(2)
C28 O5 Sm1 O1 65.6(3)
C25 O5 Sm1 Si5 177.0(2)
C28 O5 Sm1 Si5 -0.9(3)
C25 O5 Sm1 Si1 -50.8(2)
C28 O5 Sm1 Si1 131.3(3)
C18 O2 Sm1 O5 -59.9(3)
C20 O2 Sm1 O5 118.5(3)
C18 O2 Sm1 O4 -93.7(3)
C20 O2 Sm1 O4 84.7(3)
C18 O2 Sm1 O1 101.9(2)
C20 O2 Sm1 O1 -79.7(3)
C18 O2 Sm1 Si5 166.3(2)
C20 O2 Sm1 Si5 -15.4(3)
C18 O2 Sm1 Si1 35.1(2)
C20 O2 Sm1 Si1 -146.6(3)
C21 O4 Sm1 O5 -141.3(3)
C24 O4 Sm1 O5 57.7(3)
C21 O4 Sm1 O2 20.4(3)
C24 O4 Sm1 O2 -140.6(3)
C21 O4 Sm1 O1 61.9(4)
C24 O4 Sm1 O1 -99.0(3)
C21 O4 Sm1 Si5 124.8(3)
C24 O4 Sm1 Si5 -36.2(3)
C21 O4 Sm1 Si1 -53.8(3)
C24 O4 Sm1 Si1 145.2(2)
Si6 O1 Sm1 O5 -88.34(13)
Si4 O1 Sm1 O5 96.87(12)
Si6 O1 Sm1 O2 103.84(11)
Si4 O1 Sm1 O2 -70.96(11)
Si6 O1 Sm1 O4 63.6(2)
Si4 O1 Sm1 O4 -111.21(19)
Si6 O1 Sm1 Si5 -6.63(8)
Si4 O1 Sm1 Si5 178.57(12)
Si6 O1 Sm1 Si1 -168.93(12)
Si4 O1 Sm1 Si1 16.27(8)
Si7 Si5 Sm1 O5 28.89(8)
Si8 Si5 Sm1 O5 -126.59(8)
Si6 Si5 Sm1 O5 130.51(7)
Si7 Si5 Sm1 O2 -174.60(7)
Si8 Si5 Sm1 O2 29.92(8)
Si6 Si5 Sm1 O2 -72.98(7)
Si7 Si5 Sm1 O4 106.00(8)
Si8 Si5 Sm1 O4 -49.48(8)
Si6 Si5 Sm1 O4 -152.38(7)
Si7 Si5 Sm1 O1 -97.04(7)
Si8 Si5 Sm1 O1 107.49(8)
Si6 Si5 Sm1 O1 4.58(6)
Si7 Si5 Sm1 Si1 -75.49(6)
Si8 Si5 Sm1 Si1 129.03(5)
Si6 Si5 Sm1 Si1 26.13(5)
Si2 Si1 Sm1 O5 -41.05(7)
Si3 Si1 Sm1 O5 127.06(10)
Si4 Si1 Sm1 O5 -137.64(6)
Si2 Si1 Sm1 O2 172.32(6)
Si3 Si1 Sm1 O2 -19.57(10)
Si4 Si1 Sm1 O2 75.73(6)
Si2 Si1 Sm1 O4 -118.17(8)
Si3 Si1 Sm1 O4 49.94(12)
Si4 Si1 Sm1 O4 145.24(8)
Si2 Si1 Sm1 O1 85.21(7)
Si3 Si1 Sm1 O1 -106.68(10)
Si4 Si1 Sm1 O1 -11.38(6)
Si2 Si1 Sm1 Si5 63.62(5)
Si3 Si1 Sm1 Si5 -128.27(8)
Si4 Si1 Sm1 Si5 -32.97(5)

loop_
_platon_squeeze_void_nr
_platon_squeeze_void_average_x
_platon_squeeze_void_average_y
_platon_squeeze_void_average_z
_platon_squeeze_void_volume
_platon_squeeze_void_count_electrons
_platon_squeeze_void_content
1 0.055 0.271 0.000 7 0 ' '
2 0.055 0.229 0.500 7 0 ' '
3 0.279 0.870 0.322 48 1 ' '
4 0.279 0.630 0.822 48 1 ' '
5 0.721 0.370 0.178 48 1 ' '
6 0.721 0.130 0.678 48 1 ' '
7 0.944 0.729 0.000 7 0 ' '
8 0.944 0.771 0.500 7 0 ' '
